data_2209341
loop_
_publ_author_name
'Guido J. Rei\&s'
'Vanya Kurteva'

_publ_section_title
;
 <i>trans</i>,<i>trans</i>-2,3,4-Triphenylazetidinium bromide
;
_journal_coeditor_code WN2026
_journal_issue 6
_journal_name_full 'Acta Crystallographica Section E'
_journal_page_first o2141
_journal_page_last o2143
_journal_paper_doi 10.1107/S1600536806015248
_journal_volume 62
_journal_year 2006
_chemical_formula_iupac 'C21 H20 N +, Br -'
_chemical_formula_moiety 'C21 H20 N +, Br -'
_chemical_formula_sum 'C21 H20 Br N'
_chemical_formula_weight 366.29
_chemical_name_systematic
;
trans,trans-2,3,4-Triphenylazetidinium bromide
;
_space_group_IT_number 2
_symmetry_cell_setting triclinic
_symmetry_space_group_name_Hall '-P 1'
_symmetry_space_group_name_H-M 'P -1'
_atom_sites_solution_hydrogens geom
_atom_sites_solution_primary direct
_atom_sites_solution_secondary difmap
_audit_creation_method SHELXL-97
_cell_angle_alpha 107.500(9)
_cell_angle_beta 90.460(8)
_cell_angle_gamma 92.119(8)
_cell_formula_units_Z 2
_cell_length_a 6.0658(6)
_cell_length_b 10.9797(11)
_cell_length_c 13.8090(13)
_cell_measurement_reflns_used 4600
_cell_measurement_temperature 293(2)
_cell_measurement_theta_max 20.3
_cell_measurement_theta_min 7.2
_cell_volume 876.35(15)
_computing_cell_refinement 'CrysAlis RED (Kuma Diffraction, 2000)'
_computing_data_collection 'CrysAlis CCD (Kuma Diffraction, 2000)'
_computing_data_reduction 'CrysAlis RED'
_computing_molecular_graphics 'DIAMOND (Brandenburg, 2001)'
_computing_publication_material SHELXL97
_computing_structure_refinement 'SHELXL97 (Sheldrick, 1997)'
_computing_structure_solution 'SHELXS97 (Sheldrick, 1997)'
_diffrn_ambient_temperature 293(2)
_diffrn_measured_fraction_theta_full 0.993
_diffrn_measured_fraction_theta_max 0.993
_diffrn_measurement_device_type 'Stoe Stadi CCD'
_diffrn_measurement_method \w
_diffrn_radiation_monochromator graphite
_diffrn_radiation_source 'fine-focus sealed tube'
_diffrn_radiation_type MoK\a
_diffrn_radiation_wavelength 0.71073
_diffrn_reflns_av_R_equivalents 0.0602
_diffrn_reflns_av_sigmaI/netI 0.0418
_diffrn_reflns_limit_h_max 7
_diffrn_reflns_limit_h_min -7
_diffrn_reflns_limit_k_max 13
_diffrn_reflns_limit_k_min -13
_diffrn_reflns_limit_l_max 16
_diffrn_reflns_limit_l_min -16
_diffrn_reflns_number 9652
_diffrn_reflns_theta_full 25.00
_diffrn_reflns_theta_max 25.00
_diffrn_reflns_theta_min 3.12
_diffrn_standards_number 0
_exptl_absorpt_coefficient_mu 2.345
_exptl_absorpt_correction_type none
_exptl_crystal_colour colourless
_exptl_crystal_density_diffrn 1.388
_exptl_crystal_density_method 'not measured'
_exptl_crystal_description needle
_exptl_crystal_F_000 376
_exptl_crystal_size_max 0.30
_exptl_crystal_size_mid 0.15
_exptl_crystal_size_min 0.15
_refine_diff_density_max 0.746
_refine_diff_density_min -1.018
_refine_ls_extinction_coef 0.0058(15)
_refine_ls_extinction_expression Fc^*^=kFc[1+0.001xFc^2^\l^3^/sin(2\q)]^-1/4^
_refine_ls_extinction_method SHELXL97
_refine_ls_goodness_of_fit_ref 1.017
_refine_ls_hydrogen_treatment mixed
_refine_ls_matrix_type full
_refine_ls_number_parameters 229
_refine_ls_number_reflns 3062
_refine_ls_number_restraints 0
_refine_ls_restrained_S_all 1.017
_refine_ls_R_factor_all 0.0472
_refine_ls_R_factor_gt 0.0424
_refine_ls_shift/su_max 0.005
_refine_ls_shift/su_mean 0.000
_refine_ls_structure_factor_coef Fsqd
_refine_ls_weighting_details 'calc w=1/[\s^2^(Fo^2^)+(0.02P)^2^+2P] where P=(Fo^2^+2Fc^2^)/3'
_refine_ls_weighting_scheme calc
_refine_ls_wR_factor_gt 0.0943
_refine_ls_wR_factor_ref 0.0971
_reflns_number_gt 2719
_reflns_number_total 3062
_reflns_threshold_expression I>2\s(I)
_cod_data_source_file wn2026.cif
_cod_data_source_block I
_cod_database_code 2209341
_cod_database_fobs_code 2209341

loop_
_symmetry_equiv_pos_as_xyz
'x, y, z'
'-x, -y, -z'

loop_
_atom_site_type_symbol
_atom_site_label
_atom_site_fract_x
_atom_site_fract_y
_atom_site_fract_z
_atom_site_U_iso_or_equiv
_atom_site_adp_type
_atom_site_calc_flag
_atom_site_refinement_flags
_atom_site_occupancy
Br Br -0.28219(6) 0.65394(3) 0.52466(3) 0.04180(16) Uani d . 1
N N1 0.1899(6) 0.6306(3) 0.6394(2) 0.0332(6) Uani d . 1
H H12 0.066(7) 0.637(4) 0.618(3) 0.041(11) Uiso d . 1
H H11 0.269(7) 0.593(4) 0.591(3) 0.053(12) Uiso d . 1
C C2 0.1958(6) 0.5828(3) 0.7314(2) 0.0345(7) Uani d . 1
H H2 0.319(6) 0.541(3) 0.727(2) 0.024(8) Uiso d . 1
C C3 0.2103(6) 0.7240(3) 0.7994(2) 0.0322(7) Uani d . 1
H H3 0.065(6) 0.750(3) 0.813(2) 0.031(9) Uiso d . 1
C C4 0.2881(5) 0.7601(3) 0.7056(2) 0.0311(7) Uani d . 1
H H4 0.440(6) 0.751(3) 0.700(2) 0.029(8) Uiso d . 1
C C21 0.0129(6) 0.4957(3) 0.7464(2) 0.0350(7) Uani d . 1
C C22 0.0112(8) 0.4660(4) 0.8374(3) 0.0575(11) Uani d . 1
H H22 0.1248 0.4978 0.8850 0.069 Uiso calc R 1
C C23 -0.1563(9) 0.3903(5) 0.8578(3) 0.0684(13) Uani d . 1
H H23 -0.1555 0.3715 0.9191 0.082 Uiso calc R 1
C C24 -0.3254(8) 0.3422(4) 0.7881(3) 0.0563(11) Uani d . 1
H H24 -0.4403 0.2925 0.8027 0.068 Uiso calc R 1
C C25 -0.3229(7) 0.3683(3) 0.6970(3) 0.0476(9) Uani d . 1
H H25 -0.4352 0.3346 0.6491 0.057 Uiso calc R 1
C C26 -0.1543(6) 0.4444(3) 0.6759(3) 0.0399(8) Uani d . 1
H H26 -0.1537 0.4611 0.6137 0.048 Uiso calc R 1
C C31 0.3510(6) 0.7636(3) 0.8945(2) 0.0364(8) Uani d . 1
C C36 0.2805(7) 0.8556(4) 0.9802(3) 0.0478(9) Uani d . 1
H H36 0.1435 0.8906 0.9793 0.057 Uiso calc R 1
C C35 0.4137(9) 0.8958(4) 1.0675(3) 0.0640(13) Uani d . 1
H H35 0.3660 0.9587 1.1240 0.077 Uiso calc R 1
C C34 0.6134(9) 0.8440(5) 1.0709(3) 0.0665(14) Uani d . 1
H H34 0.7007 0.8709 1.1298 0.080 Uiso calc R 1
C C33 0.6844(8) 0.7523(5) 0.9876(4) 0.0665(13) Uani d . 1
H H33 0.8202 0.7166 0.9899 0.080 Uiso calc R 1
C C32 0.5544(7) 0.7122(4) 0.8991(3) 0.0555(11) Uani d . 1
H H32 0.6048 0.6502 0.8426 0.067 Uiso calc R 1
C C41 0.2198(5) 0.8781(3) 0.6822(2) 0.0337(7) Uani d . 1
C C42 0.0155(6) 0.9303(4) 0.7097(3) 0.0491(9) Uani d . 1
H H42 -0.0849 0.8905 0.7422 0.059 Uiso calc R 1
C C43 -0.0382(8) 1.0413(4) 0.6886(4) 0.0601(11) Uani d . 1
H H43 -0.1745 1.0759 0.7080 0.072 Uiso calc R 1
C C44 0.1036(8) 1.1006(4) 0.6403(4) 0.0599(11) Uani d . 1
H H44 0.0647 1.1744 0.6256 0.072 Uiso calc R 1
C C45 0.3073(9) 1.0494(4) 0.6133(4) 0.0644(12) Uani d . 1
H H45 0.4071 1.0900 0.5811 0.077 Uiso calc R 1
C C46 0.3634(7) 0.9394(4) 0.6333(3) 0.0501(10) Uani d . 1
H H46 0.5001 0.9056 0.6137 0.060 Uiso calc R 1

loop_
_atom_site_aniso_label
_atom_site_aniso_U_11
_atom_site_aniso_U_22
_atom_site_aniso_U_33
_atom_site_aniso_U_12
_atom_site_aniso_U_13
_atom_site_aniso_U_23
Br 0.0411(2) 0.0397(2) 0.0401(2) 0.00716(15) -0.00260(15) 0.00470(15)
N1 0.0336(17) 0.0336(15) 0.0277(14) 0.0064(13) 0.0008(13) 0.0015(11)
C2 0.0351(19) 0.0311(17) 0.0327(17) 0.0064(15) -0.0045(14) 0.0020(13)
C3 0.0282(18) 0.0313(17) 0.0328(16) 0.0013(14) 0.0006(14) 0.0031(13)
C4 0.0233(17) 0.0333(17) 0.0312(16) 0.0010(13) 0.0002(13) 0.0017(13)
C21 0.041(2) 0.0272(16) 0.0344(17) 0.0027(14) -0.0046(15) 0.0062(13)
C22 0.075(3) 0.054(2) 0.043(2) -0.013(2) -0.021(2) 0.0175(18)
C23 0.097(4) 0.066(3) 0.050(2) -0.020(3) -0.008(2) 0.032(2)
C24 0.062(3) 0.047(2) 0.063(3) -0.012(2) -0.003(2) 0.024(2)
C25 0.049(2) 0.0348(19) 0.058(2) -0.0074(17) -0.0125(18) 0.0151(17)
C26 0.045(2) 0.0376(18) 0.0366(18) -0.0011(16) -0.0078(16) 0.0107(15)
C31 0.040(2) 0.0348(17) 0.0293(16) -0.0072(15) -0.0006(14) 0.0036(13)
C36 0.058(3) 0.043(2) 0.0355(19) -0.0063(18) 0.0089(17) 0.0019(16)
C35 0.092(4) 0.059(3) 0.0291(19) -0.023(3) 0.004(2) -0.0016(18)
C34 0.082(4) 0.075(3) 0.039(2) -0.038(3) -0.020(2) 0.017(2)
C33 0.054(3) 0.080(3) 0.062(3) -0.011(2) -0.024(2) 0.018(2)
C32 0.045(2) 0.067(3) 0.045(2) 0.002(2) -0.0100(18) 0.0019(19)
C41 0.0318(17) 0.0318(16) 0.0320(16) -0.0011(14) -0.0033(14) 0.0020(13)
C42 0.036(2) 0.042(2) 0.070(3) 0.0016(16) 0.0058(19) 0.0162(19)
C43 0.050(2) 0.044(2) 0.085(3) 0.0119(19) -0.001(2) 0.017(2)
C44 0.074(3) 0.040(2) 0.068(3) 0.007(2) -0.004(2) 0.019(2)
C45 0.080(3) 0.049(2) 0.067(3) 0.000(2) 0.020(2) 0.021(2)
C46 0.051(2) 0.043(2) 0.056(2) 0.0066(18) 0.0178(19) 0.0138(18)

loop_
_atom_type_symbol
_atom_type_description
_atom_type_scat_dispersion_real
_atom_type_scat_dispersion_imag
_atom_type_scat_source
Br Br -0.2901 2.4595 'International Tables Vol C Tables 4.2.6.8 and 6.1.1.4'
C C 0.0033 0.0016 'International Tables Vol C Tables 4.2.6.8 and 6.1.1.4'
N N 0.0061 0.0033 'International Tables Vol C Tables 4.2.6.8 and 6.1.1.4'
H H 0.0000 0.0000 'International Tables Vol C Tables 4.2.6.8 and 6.1.1.4'

loop_
_geom_angle_atom_site_label_1
_geom_angle_atom_site_label_2
_geom_angle_atom_site_label_3
_geom_angle
_geom_angle_publ_flag
C2 N1 C4 89.0(2) y
C2 N1 H12 115(3) ?
C4 N1 H12 112(3) ?
C2 N1 H11 116(3) ?
C4 N1 H11 114(3) ?
H12 N1 H11 110(4) ?
C21 C2 N1 119.5(3) ?
C21 C2 C3 119.4(3) ?
N1 C2 C3 88.5(2) y
C21 C2 H2 107(2) ?
N1 C2 H2 105(2) ?
C3 C2 H2 115(2) ?
C31 C3 C4 119.3(3) ?
C31 C3 C2 120.8(3) ?
C4 C3 C2 87.6(2) y
C31 C3 H3 111(2) ?
C4 C3 H3 109(2) ?
C2 C3 H3 107(2) ?
C41 C4 N1 118.0(3) ?
C41 C4 C3 123.2(3) ?
N1 C4 C3 88.2(2) ?
C41 C4 H4 111(2) ?
N1 C4 H4 104(2) ?
C3 C4 H4 109(2) ?
C26 C21 C22 118.5(3) ?
C26 C21 C2 123.9(3) ?
C22 C21 C2 117.6(3) ?
C23 C22 C21 120.7(4) ?
C23 C22 H22 119.6 ?
C21 C22 H22 119.6 ?
C22 C23 C24 120.4(4) ?
C22 C23 H23 119.8 ?
C24 C23 H23 119.8 ?
C25 C24 C23 119.4(4) ?
C25 C24 H24 120.3 ?
C23 C24 H24 120.3 ?
C24 C25 C26 120.4(4) ?
C24 C25 H25 119.8 ?
C26 C25 H25 119.8 ?
C21 C26 C25 120.5(3) ?
C21 C26 H26 119.7 ?
C25 C26 H26 119.7 ?
C32 C31 C36 118.2(3) ?
C32 C31 C3 121.6(3) ?
C36 C31 C3 120.2(3) ?
C31 C36 C35 120.4(4) ?
C31 C36 H36 119.8 ?
C35 C36 H36 119.8 ?
C34 C35 C36 120.8(4) ?
C34 C35 H35 119.6 ?
C36 C35 H35 119.6 ?
C35 C34 C33 119.6(4) ?
C35 C34 H34 120.2 ?
C33 C34 H34 120.2 ?
C34 C33 C32 120.4(5) ?
C34 C33 H33 119.8 ?
C32 C33 H33 119.8 ?
C31 C32 C33 120.7(4) ?
C31 C32 H32 119.7 ?
C33 C32 H32 119.7 ?
C46 C41 C42 118.2(3) ?
C46 C41 C4 119.7(3) ?
C42 C41 C4 122.1(3) ?
C43 C42 C41 120.0(4) ?
C43 C42 H42 120.0 ?
C41 C42 H42 120.0 ?
C44 C43 C42 121.4(4) ?
C44 C43 H43 119.3 ?
C42 C43 H43 119.3 ?
C43 C44 C45 118.8(4) ?
C43 C44 H44 120.6 ?
C45 C44 H44 120.6 ?
C46 C45 C44 120.6(4) ?
C46 C45 H45 119.7 ?
C44 C45 H45 119.7 ?
C45 C46 C41 121.0(4) ?
C45 C46 H46 119.5 ?
C41 C46 H46 119.5 ?

loop_
_geom_bond_atom_site_label_1
_geom_bond_atom_site_label_2
_geom_bond_distance
_geom_bond_publ_flag
N1 C2 1.513(4) y
N1 C4 1.536(4) y
N1 H12 0.82(4) ?
N1 H11 0.84(5) ?
C2 C21 1.494(5) y
C2 C3 1.551(4) y
C2 H2 0.88(3) ?
C3 C31 1.501(5) y
C3 C4 1.538(5) y
C3 H3 0.94(4) ?
C4 C41 1.498(5) y
C4 H4 0.93(4) ?
C21 C26 1.381(5) ?
C21 C22 1.390(5) ?
C22 C23 1.373(6) ?
C22 H22 0.9300 ?
C23 C24 1.377(6) ?
C23 H23 0.9300 ?
C24 C25 1.372(6) ?
C24 H24 0.9300 ?
C25 C26 1.385(5) ?
C25 H25 0.9300 ?
C26 H26 0.9300 ?
C31 C32 1.385(5) ?
C31 C36 1.387(5) ?
C36 C35 1.392(6) ?
C36 H36 0.9300 ?
C35 C34 1.364(7) ?
C35 H35 0.9300 ?
C34 C33 1.366(7) ?
C34 H34 0.9300 ?
C33 C32 1.394(6) ?
C33 H33 0.9300 ?
C32 H32 0.9300 ?
C41 C46 1.380(5) ?
C41 C42 1.392(5) ?
C42 C43 1.385(6) ?
C42 H42 0.9300 ?
C43 C44 1.356(6) ?
C43 H43 0.9300 ?
C44 C45 1.383(7) ?
C44 H44 0.9300 ?
C45 C46 1.372(6) ?
C45 H45 0.9300 ?
C46 H46 0.9300 ?

loop_
_geom_hbond_atom_site_label_D
_geom_hbond_atom_site_label_H
_geom_hbond_atom_site_label_A
_geom_hbond_site_symmetry_A
_geom_hbond_distance_DH
_geom_hbond_distance_HA
_geom_hbond_distance_DA
_geom_hbond_angle_DHA
_geom_hbond_publ_flag
N1 H12 Br . 0.82(4) 2.51(4) 3.317(3) 170(4) y
N1 H11 Br 2_566 0.84(5) 2.70(5) 3.331(3) 133(4) y
N1 H11 Br 1_655 0.84(5) 2.99(4) 3.619(3) 133(4) n

loop_
_geom_torsion_atom_site_label_1
_geom_torsion_atom_site_label_2
_geom_torsion_atom_site_label_3
_geom_torsion_atom_site_label_4
_geom_torsion
_geom_torsion_publ_flag
C4 N1 C2 C21 142.8(3) ?
C4 N1 C2 C3 19.5(3) y
C21 C2 C3 C31 94.1(4) ?
N1 C2 C3 C31 -142.5(3) ?
C21 C2 C3 C4 -142.9(3) ?
N1 C2 C3 C4 -19.5(3) ?
C2 N1 C4 C41 -146.8(3) ?
C2 N1 C4 C3 -19.7(3) ?
C31 C3 C4 C41 -93.8(4) ?
C2 C3 C4 C41 141.9(3) ?
C31 C3 C4 N1 143.5(3) ?
C2 C3 C4 N1 19.2(2) ?
N1 C2 C21 C26 6.7(5) ?
C3 C2 C21 C26 113.2(4) ?
N1 C2 C21 C22 -172.7(3) ?
C3 C2 C21 C22 -66.2(4) ?
C26 C21 C22 C23 -1.8(6) ?
C2 C21 C22 C23 177.6(4) ?
C21 C22 C23 C24 0.2(8) ?
C22 C23 C24 C25 1.4(7) ?
C23 C24 C25 C26 -1.3(7) ?
C22 C21 C26 C25 1.9(5) ?
C2 C21 C26 C25 -177.5(3) ?
C24 C25 C26 C21 -0.4(6) ?
C4 C3 C31 C32 -67.7(5) ?
C2 C3 C31 C32 38.4(5) ?
C4 C3 C31 C36 111.0(4) ?
C2 C3 C31 C36 -142.8(3) ?
C32 C31 C36 C35 1.0(6) ?
C3 C31 C36 C35 -177.8(3) ?
C31 C36 C35 C34 -1.2(6) ?
C36 C35 C34 C33 0.6(7) ?
C35 C34 C33 C32 0.3(7) ?
C36 C31 C32 C33 -0.1(6) ?
C3 C31 C32 C33 178.6(4) ?
C34 C33 C32 C31 -0.5(7) ?
N1 C4 C41 C46 -104.4(4) ?
C3 C4 C41 C46 147.9(3) ?
N1 C4 C41 C42 76.6(4) ?
C3 C4 C41 C42 -31.2(5) ?
C46 C41 C42 C43 -0.6(6) ?
C4 C41 C42 C43 178.5(4) ?
C41 C42 C43 C44 0.8(7) ?
C42 C43 C44 C45 -1.0(7) ?
C43 C44 C45 C46 1.1(7) ?
C44 C45 C46 C41 -1.0(7) ?
C42 C41 C46 C45 0.7(6) ?
C4 C41 C46 C45 -178.4(4) ?
